data_1564424
loop_
_publ_author_name
'Zhu, Liwei'
'Liu, Ning'
'Yu, Liangmin'
'Jiang, Xiaohui'
'Li, Xia'

_publ_section_title
;
 pH-dependent synthesis of two three-dimensional cobalt-based metal
 organic frameworks with antibacterial activity and dye adsorption
;
_journal_name_full 'Inorganica Chimica Acta'
_journal_page_first 119728
_journal_paper_doi 10.1016/j.ica.2020.119728
_journal_volume 510
_journal_year 2020
_chemical_absolute_configuration .
_chemical_formula_moiety 'C12 H8 Co N2 O4, C3 H7 N O'
_chemical_formula_sum 'C15 H15 Co N3 O5'
_chemical_formula_weight 376.23
_space_group_crystal_system monoclinic
_space_group_IT_number 7
_space_group_name_Hall 'P -2yac'
_space_group_name_H-M_alt 'P 1 n 1'
_atom_sites_solution_hydrogens geom
_atom_sites_solution_primary dual
_cell_angle_alpha 90
_cell_angle_beta 90.645(4)
_cell_angle_gamma 90
_cell_formula_units_Z 2
_cell_length_a 6.1722(7)
_cell_length_b 12.6903(11)
_cell_length_c 10.3679(11)
_cell_measurement_reflns_used 3940
_cell_measurement_temperature 100
_cell_measurement_theta_max 27.479
_cell_measurement_theta_min 3.211
_cell_volume 812.04(14)
_computing_cell_refinement 'SAINT V8.38A (?, 2016)'
_computing_data_reduction 'SAINT V8.38A (?, 2016)'
_computing_molecular_graphics 'Olex2 (Dolomanov et al., 2009)'
_computing_publication_material 'Olex2 (Dolomanov et al., 2009)'
_computing_structure_refinement 'ShelXL (Sheldrick, 2015)'
_computing_structure_solution 'ShelXT (Sheldrick, 2015)'
_diffrn_ambient_temperature 100.0
_diffrn_measured_fraction_theta_full 0.990
_diffrn_measured_fraction_theta_max 0.983
_diffrn_measurement_device_type 'Bruker APEX-II CCD'
_diffrn_measurement_method '\f and \w scans'
_diffrn_radiation_type MoK\a
_diffrn_radiation_wavelength 0.71073
_diffrn_reflns_av_R_equivalents 0.0375
_diffrn_reflns_av_unetI/netI 0.0517
_diffrn_reflns_Laue_measured_fraction_full 0.990
_diffrn_reflns_Laue_measured_fraction_max 0.983
_diffrn_reflns_limit_h_max 8
_diffrn_reflns_limit_h_min -6
_diffrn_reflns_limit_k_max 16
_diffrn_reflns_limit_k_min -15
_diffrn_reflns_limit_l_max 13
_diffrn_reflns_limit_l_min -13
_diffrn_reflns_number 6184
_diffrn_reflns_point_group_measured_fraction_full 0.778
_diffrn_reflns_point_group_measured_fraction_max 0.728
_diffrn_reflns_theta_full 25.242
_diffrn_reflns_theta_max 27.479
_diffrn_reflns_theta_min 3.211
_diffrn_standards_number 0
_exptl_absorpt_coefficient_mu 1.087
_exptl_absorpt_correction_T_max 0.0948
_exptl_absorpt_correction_T_min 0.0592
_exptl_absorpt_correction_type multi-scan
_exptl_crystal_colour violet
_exptl_crystal_colour_primary violet
_exptl_crystal_density_diffrn 1.539
_exptl_crystal_description block
_exptl_crystal_F_000 386
_exptl_crystal_size_max 0.08
_exptl_crystal_size_mid 0.05
_exptl_crystal_size_min 0.04
_refine_diff_density_max 1.166
_refine_diff_density_min -0.727
_refine_diff_density_rms 0.150
_refine_ls_abs_structure_details
;
 Flack x determined using 761 quotients [(I+)-(I-)]/[(I+)+(I-)]
 (Parsons, Flack and Wagner, Acta Cryst. B69 (2013) 249-259).
;
_refine_ls_abs_structure_Flack 0.139(18)
_refine_ls_extinction_coef .
_refine_ls_extinction_method none
_refine_ls_goodness_of_fit_ref 1.055
_refine_ls_hydrogen_treatment constr
_refine_ls_matrix_type full
_refine_ls_number_parameters 219
_refine_ls_number_reflns 2701
_refine_ls_number_restraints 2
_refine_ls_restrained_S_all 1.055
_refine_ls_R_factor_all 0.0781
_refine_ls_R_factor_gt 0.0738
_refine_ls_shift/su_max 0.005
_refine_ls_shift/su_mean 0.001
_refine_ls_structure_factor_coef Fsqd
_refine_ls_weighting_details 'w=1/[\s^2^(Fo^2^)+(0.0717P)^2^+6.9735P] where P=(Fo^2^+2Fc^2^)/3'
_refine_ls_weighting_scheme calc
_refine_ls_wR_factor_gt 0.1852
_refine_ls_wR_factor_ref 0.1884
_reflns_Friedel_coverage 0.474
_reflns_Friedel_fraction_full 0.564
_reflns_Friedel_fraction_max 0.470
_reflns_number_gt 2506
_reflns_number_total 2701
_reflns_threshold_expression 'I > 2\s(I)'
_cod_data_source_file ICA-2020-510-119728.cif
_cod_data_source_block 521zghy1violet_0m
_cod_database_code 1564424
_shelx_space_group_comment
;
The symmetry employed for this shelxl refinement is uniquely defined
by the following loop, which should always be used as a source of
symmetry information in preference to the above space-group names.
They are only intended as comments.
;
_shelx_estimated_absorpt_t_max 0.958
_shelx_estimated_absorpt_t_min 0.918
_olex2_refinement_description
;
1. Fixed Uiso
 At 1.2 times of:
  All C(H) groups
 At 1.5 times of:
  All C(H,H,H) groups
2.a Aromatic/amide H refined with riding coordinates:
 C11(H11), C12(H12), C3(H3), C8(H8), C7(H7), C6(H6), C5(H5), C4(H4), C13(H13)
2.b Idealised Me refined as rotating group:
 C14(H14A,H14B,H14C), C15(H15A,H15B,H15C)
;

loop_
_space_group_symop_operation_xyz
'x, y, z'
'x+1/2, -y, z+1/2'

loop_
_atom_site_label
_atom_site_type_symbol
_atom_site_fract_x
_atom_site_fract_y
_atom_site_fract_z
_atom_site_U_iso_or_equiv
_atom_site_adp_type
_atom_site_occupancy
_atom_site_site_symmetry_order
_atom_site_calc_flag
_atom_site_refinement_flags_posn
_atom_site_refinement_flags_adp
_atom_site_refinement_flags_occupancy
_atom_site_disorder_assembly
_atom_site_disorder_group
Co1 Co 0.9725(3) 0.24668(9) 0.4734(2) 0.0190(3) Uani 1 1 d . . . . .
O4 O 0.7058(12) -0.1365(6) 0.9252(8) 0.0289(17) Uani 1 1 d . . . . .
N3 N 0.8226(14) 0.1558(7) 0.6121(9) 0.0223(18) Uani 1 1 d . . . . .
O2 O 0.7333(12) 0.3483(5) 0.4083(8) 0.0270(17) Uani 1 1 d . . . . .
N1 N 0.6176(17) 0.6477(7) 0.0975(10) 0.028(2) Uani 1 1 d . . . . .
O1 O 1.0498(13) 0.3593(6) 0.3123(8) 0.0282(19) Uani 1 1 d . . . . .
O3 O 0.3844(13) -0.1178(7) 0.8338(8) 0.033(2) Uani 1 1 d . . . . .
C11 C 0.8644(19) 0.0391(9) 0.7916(12) 0.031(3) Uani 1 1 d . . . . .
H11 H 0.951609 0.010052 0.858710 0.038 Uiso 1 1 calc R . . . .
C12 C 0.9467(19) 0.1211(8) 0.7158(10) 0.024(2) Uani 1 1 d . . . . .
H12 H 1.083658 0.151836 0.735000 0.029 Uiso 1 1 calc R . . . .
C3 C 0.5717(18) 0.5210(9) 0.2667(11) 0.029(3) Uani 1 1 d . . . . .
H3 H 0.486656 0.495233 0.335683 0.035 Uiso 1 1 calc R . . . .
C10 C 0.5748(17) -0.0906(8) 0.8466(9) 0.021(2) Uani 1 1 d . . . . .
C8 C 0.5372(18) 0.0445(8) 0.6710(11) 0.026(2) Uani 1 1 d . . . . .
H8 H 0.391720 0.022450 0.657077 0.032 Uiso 1 1 calc R . . . .
C7 C 0.6279(19) 0.1197(9) 0.5935(12) 0.030(2) Uani 1 1 d . . . . .
H7 H 0.544674 0.146576 0.523161 0.036 Uiso 1 1 calc R . . . .
C6 C 0.8990(18) 0.5198(9) 0.1452(11) 0.026(2) Uani 1 1 d . . . . .
H6 H 1.038061 0.491704 0.127113 0.031 Uiso 1 1 calc R . . . .
C5 C 0.8144(18) 0.6036(8) 0.0749(11) 0.027(2) Uani 1 1 d . . . . .
H5 H 0.898806 0.631832 0.007096 0.033 Uiso 1 1 calc R . . . .
C4 C 0.494(2) 0.6026(8) 0.1883(11) 0.027(2) Uani 1 1 d . . . . .
H4 H 0.350107 0.626873 0.199381 0.032 Uiso 1 1 calc R . . . .
O5 O 0.4099(16) 0.7121(8) 0.4546(11) 0.050(3) Uani 1 1 d . . . . .
C9 C 0.6615(19) 0.0007(10) 0.7704(11) 0.030(2) Uani 1 1 d . . . . .
C2 C 0.7723(19) 0.4785(9) 0.2430(11) 0.029(2) Uani 1 1 d . . . . .
C1 C 0.857(2) 0.3841(11) 0.3212(13) 0.033(3) Uani 1 1 d . . . . .
C14 C -0.044(2) 0.7762(11) 0.6421(14) 0.045(3) Uani 1 1 d . . . . .
H14A H -0.164573 0.814248 0.600882 0.067 Uiso 1 1 calc GR . . . .
H14B H 0.045287 0.825700 0.691857 0.067 Uiso 1 1 calc GR . . . .
H14C H -0.101931 0.722154 0.699935 0.067 Uiso 1 1 calc GR . . . .
N2 N 0.083(2) 0.7276(8) 0.5463(13) 0.046(3) Uani 1 1 d . . . . .
C15 C -0.030(3) 0.6604(11) 0.4541(15) 0.052(4) Uani 1 1 d . . . . .
H15A H 0.034543 0.589902 0.455394 0.078 Uiso 1 1 calc GR . . . .
H15B H -0.018165 0.690531 0.367463 0.078 Uiso 1 1 calc GR . . . .
H15C H -0.183215 0.655610 0.477465 0.078 Uiso 1 1 calc GR . . . .
C13 C 0.295(3) 0.7450(12) 0.5342(16) 0.050(4) Uani 1 1 d . . . . .
H13 H 0.360796 0.789292 0.597487 0.060 Uiso 1 1 calc R . . . .

loop_
_atom_site_aniso_label
_atom_site_aniso_U_11
_atom_site_aniso_U_22
_atom_site_aniso_U_33
_atom_site_aniso_U_23
_atom_site_aniso_U_13
_atom_site_aniso_U_12
Co1 0.0293(6) 0.0120(5) 0.0159(5) 0.0017(5) 0.0014(4) 0.0011(6)
O4 0.028(4) 0.024(4) 0.035(5) 0.017(3) -0.001(3) -0.001(3)
N3 0.023(5) 0.026(4) 0.018(4) 0.004(3) -0.001(4) 0.002(4)
O2 0.028(4) 0.023(4) 0.031(4) 0.012(3) 0.004(3) 0.005(3)
N1 0.032(5) 0.022(5) 0.029(5) -0.003(4) 0.007(4) 0.000(4)
O1 0.032(4) 0.024(4) 0.029(5) 0.008(3) 0.009(4) 0.013(3)
O3 0.026(4) 0.049(5) 0.023(4) 0.021(4) -0.002(3) -0.008(4)
C11 0.035(6) 0.029(6) 0.031(6) 0.014(5) 0.003(5) -0.005(5)
C12 0.034(6) 0.017(5) 0.021(5) 0.008(4) 0.000(4) -0.001(4)
C3 0.033(6) 0.029(6) 0.026(6) 0.013(4) 0.010(5) -0.003(5)
C10 0.025(5) 0.028(5) 0.010(4) 0.007(4) 0.001(4) -0.001(4)
C8 0.028(6) 0.028(5) 0.024(6) 0.002(4) 0.000(4) -0.004(4)
C7 0.028(6) 0.034(6) 0.028(6) 0.013(5) 0.000(5) 0.006(5)
C6 0.026(5) 0.025(5) 0.027(6) 0.010(4) -0.001(4) -0.001(4)
C5 0.030(6) 0.024(5) 0.028(6) 0.006(4) 0.007(5) 0.001(4)
C4 0.034(6) 0.018(5) 0.029(6) -0.001(4) 0.015(5) 0.009(4)
O5 0.060(7) 0.042(5) 0.047(6) -0.009(5) 0.009(5) 0.003(4)
C9 0.029(6) 0.035(6) 0.026(6) 0.013(5) 0.003(4) 0.003(4)
C2 0.033(6) 0.030(6) 0.023(6) 0.009(4) 0.000(5) 0.003(4)
C1 0.025(6) 0.051(8) 0.025(6) 0.003(5) -0.006(5) -0.003(5)
C14 0.048(8) 0.043(7) 0.044(8) -0.009(6) 0.011(7) -0.006(6)
N2 0.053(7) 0.027(5) 0.059(8) -0.012(5) -0.005(6) -0.002(5)
C15 0.060(8) 0.050(7) 0.045(10) -0.029(7) -0.013(7) 0.000(8)
C13 0.050(9) 0.053(8) 0.047(9) 0.011(7) 0.000(7) 0.011(7)

loop_
_atom_type_symbol
_atom_type_description
_atom_type_scat_dispersion_real
_atom_type_scat_dispersion_imag
_atom_type_scat_source
C C 0.0033 0.0016 'International Tables Vol C Tables 4.2.6.8 and 6.1.1.4'
H H 0.0000 0.0000 'International Tables Vol C Tables 4.2.6.8 and 6.1.1.4'
Co Co 0.3494 0.9721 'International Tables Vol C Tables 4.2.6.8 and 6.1.1.4'
N N 0.0061 0.0033 'International Tables Vol C Tables 4.2.6.8 and 6.1.1.4'
O O 0.0106 0.0060 'International Tables Vol C Tables 4.2.6.8 and 6.1.1.4'

loop_
_geom_angle_atom_site_label_1
_geom_angle_atom_site_label_2
_geom_angle_atom_site_label_3
_geom_angle
_geom_angle_site_symmetry_1
_geom_angle_site_symmetry_3
O4 Co1 O1 95.5(3) 2_554 .
O4 Co1 O3 61.1(3) 2_554 2_554
O4 Co1 C10 31.3(3) 2_554 2_554
O4 Co1 C1 121.5(4) 2_554 .
N3 Co1 O4 96.3(3) . 2_554
N3 Co1 O1 165.6(3) . .
N3 Co1 O3 86.3(3) . 2_554
N3 Co1 C10 92.4(4) . 2_554
N3 Co1 C1 135.6(4) . .
O2 Co1 O4 146.9(3) . 2_554
O2 Co1 N3 104.5(3) . .
O2 Co1 O1 61.2(3) . .
O2 Co1 O3 94.4(3) . 2_554
O2 Co1 C10 120.9(4) . 2_554
O2 Co1 C1 31.3(4) . .
N1 Co1 O4 107.0(4) 2_565 2_554
N1 Co1 N3 97.1(4) 2_565 .
N1 Co1 O2 95.9(4) 2_565 .
N1 Co1 O1 87.5(4) 2_565 .
N1 Co1 O3 168.0(3) 2_565 2_554
N1 Co1 C10 138.2(4) 2_565 2_554
N1 Co1 C1 93.5(4) 2_565 .
O1 Co1 C10 93.2(3) . 2_554
O1 Co1 C1 30.0(3) . .
O3 Co1 O1 92.1(3) 2_554 .
O3 Co1 C10 29.8(3) 2_554 2_554
O3 Co1 C1 92.1(4) 2_554 .
C1 Co1 C10 107.6(4) . 2_554
C10 O4 Co1 91.4(6) . 2_455
C12 N3 Co1 118.0(7) . .
C7 N3 Co1 120.9(8) . .
C7 N3 C12 120.4(10) . .
C1 O2 Co1 91.3(7) . .
C5 N1 Co1 122.9(8) . 2_464
C4 N1 Co1 118.0(8) . 2_464
C4 N1 C5 117.3(10) . .
C1 O1 Co1 83.9(7) . .
C10 O3 Co1 84.9(6) . 2_455
C12 C11 H11 119.5 . .
C9 C11 H11 119.5 . .
C9 C11 C12 121.0(11) . .
N3 C12 C11 118.0(10) . .
N3 C12 H12 121.0 . .
C11 C12 H12 121.0 . .
C4 C3 H3 120.3 . .
C2 C3 H3 120.3 . .
C2 C3 C4 119.3(10) . .
O4 C10 Co1 57.3(5) . 2_455
O4 C10 C9 117.2(9) . .
O3 C10 Co1 65.3(6) . 2_455
O3 C10 O4 122.5(9) . .
O3 C10 C9 120.3(10) . .
C9 C10 Co1 174.0(8) . 2_455
C7 C8 H8 120.5 . .
C7 C8 C9 119.1(11) . .
C9 C8 H8 120.5 . .
N3 C7 C8 122.8(11) . .
N3 C7 H7 118.6 . .
C8 C7 H7 118.6 . .
C5 C6 H6 121.3 . .
C5 C6 C2 117.4(10) . .
C2 C6 H6 121.3 . .
N1 C5 C6 123.8(10) . .
N1 C5 H5 118.1 . .
C6 C5 H5 118.1 . .
N1 C4 C3 122.0(11) . .
N1 C4 H4 119.0 . .
C3 C4 H4 119.0 . .
C11 C9 C10 121.6(10) . .
C11 C9 C8 118.4(10) . .
C8 C9 C10 119.9(10) . .
C3 C2 C6 119.8(10) . .
C3 C2 C1 120.9(10) . .
C6 C2 C1 119.2(10) . .
O2 C1 Co1 57.5(6) . .
O2 C1 C2 116.7(11) . .
O1 C1 Co1 66.1(7) . .
O1 C1 O2 123.3(12) . .
O1 C1 C2 118.8(11) . .
C2 C1 Co1 171.7(9) . .
H14A C14 H14B 109.5 . .
H14A C14 H14C 109.5 . .
H14B C14 H14C 109.5 . .
N2 C14 H14A 109.5 . .
N2 C14 H14B 109.5 . .
N2 C14 H14C 109.5 . .
C14 N2 C15 116.6(13) . .
C13 N2 C14 123.2(13) . .
C13 N2 C15 120.1(14) . .
N2 C15 H15A 109.5 . .
N2 C15 H15B 109.5 . .
N2 C15 H15C 109.5 . .
H15A C15 H15B 109.5 . .
H15A C15 H15C 109.5 . .
H15B C15 H15C 109.5 . .
O5 C13 N2 127.4(17) . .
O5 C13 H13 116.3 . .
N2 C13 H13 116.3 . .

loop_
_geom_bond_atom_site_label_1
_geom_bond_atom_site_label_2
_geom_bond_distance
_geom_bond_site_symmetry_2
Co1 O4 2.073(7) 2_554
Co1 N3 2.069(9) .
Co1 O2 2.068(8) .
Co1 N1 2.056(11) 2_565
Co1 O1 2.254(8) .
Co1 O3 2.247(8) 2_554
Co1 C10 2.464(10) 2_554
Co1 C1 2.452(13) .
O4 C10 1.281(13) .
N3 C12 1.385(14) .
N3 C7 1.299(15) .
O2 C1 1.273(15) .
N1 C5 1.360(15) .
N1 C4 1.345(14) .
O1 C1 1.235(15) .
O3 C10 1.230(14) .
C11 H11 0.9500 .
C11 C12 1.402(14) .
C11 C9 1.359(17) .
C12 H12 0.9500 .
C3 H3 0.9500 .
C3 C4 1.397(16) .
C3 C2 1.375(16) .
C10 C9 1.504(14) .
C8 H8 0.9500 .
C8 C7 1.372(15) .
C8 C9 1.393(16) .
C7 H7 0.9500 .
C6 H6 0.9500 .
C6 C5 1.388(15) .
C6 C2 1.390(15) .
C5 H5 0.9500 .
C4 H4 0.9500 .
O5 C13 1.170(18) .
C2 C1 1.535(17) .
C14 H14A 0.9800 .
C14 H14B 0.9800 .
C14 H14C 0.9800 .
C14 N2 1.417(17) .
N2 C15 1.454(17) .
N2 C13 1.33(2) .
C15 H15A 0.9800 .
C15 H15B 0.9800 .
C15 H15C 0.9800 .
C13 H13 0.9500 .
